data_1516995
loop_
_publ_author_name
'Markus Graser'
'Holger Kopacka'
'Klaus Wurst'
'Thomas Muller'
'Benno Bildstein'

_publ_section_title
;
 Structurally diverse pyridyl or quinolyl enolato/enamido metal complexes
 of Li, Zr, Fe, Co, Ni, Cu and Zn
;
_journal_name_full
;
Inorganica Chimica Acta
;
_journal_page_first 38
_journal_page_last 49
_journal_volume 401
_journal_year 2013
_chemical_formula_sum 'C70 H82 Li2 N4 O3'
_chemical_formula_weight 1041.28
_space_group_IT_number 2
_symmetry_cell_setting triclinic
_symmetry_space_group_name_Hall '-P 1'
_symmetry_space_group_name_H-M 'P -1'
_atom_sites_solution_hydrogens geom
_atom_sites_solution_primary direct
_atom_sites_solution_secondary difmap
_cell_angle_alpha 75.609(2)
_cell_angle_beta 88.980(2)
_cell_angle_gamma 87.036(2)
_cell_formula_units_Z 1
_cell_length_a 8.7890(3)
_cell_length_b 10.2331(2)
_cell_length_c 17.4981(5)
_cell_measurement_reflns_used 10163
_cell_measurement_temperature 233(2)
_cell_measurement_theta_max 27.0
_cell_measurement_theta_min 1.0
_cell_volume 1522.32(8)
_computing_data_collection COLLECT
_computing_data_reduction 'DENZO and SCALEPACK'
_computing_structure_refinement 'SHELXL-97 (Sheldrick, 1997)'
_computing_structure_solution 'SHELXS-97 (Sheldrick, 1990)'
_diffrn_ambient_temperature 233(2)
_diffrn_measured_fraction_theta_full 0.988
_diffrn_measured_fraction_theta_max 0.988
_diffrn_measurement_device_type 'Nonius KappaCCD'
_diffrn_measurement_method 'phi- and omega-scans'
_diffrn_radiation_monochromator graphite
_diffrn_radiation_source 'fine-focus sealed tube'
_diffrn_radiation_type MoK\a
_diffrn_radiation_wavelength 0.71073
_diffrn_reflns_av_R_equivalents 0.0193
_diffrn_reflns_av_sigmaI/netI 0.0324
_diffrn_reflns_limit_h_max 9
_diffrn_reflns_limit_h_min -10
_diffrn_reflns_limit_k_max 11
_diffrn_reflns_limit_k_min -12
_diffrn_reflns_limit_l_max 20
_diffrn_reflns_limit_l_min -20
_diffrn_reflns_number 9157
_diffrn_reflns_theta_full 25.00
_diffrn_reflns_theta_max 25.00
_diffrn_reflns_theta_min 2.11
_diffrn_standards_number 0
_exptl_absorpt_coefficient_mu 0.068
_exptl_absorpt_correction_type none
_exptl_crystal_colour yellow
_exptl_crystal_density_diffrn 1.136
_exptl_crystal_density_method 'not measured'
_exptl_crystal_description prism
_exptl_crystal_F_000 560
_exptl_crystal_size_max 0.4
_exptl_crystal_size_mid 0.25
_exptl_crystal_size_min 0.25
_refine_diff_density_max 0.294
_refine_diff_density_min -0.253
_refine_diff_density_rms 0.030
_refine_ls_extinction_coef 0.032(8)
_refine_ls_extinction_expression Fc^*^=kFc[1+0.001xFc^2^\l^3^/sin(2\q)]^-1/4^
_refine_ls_extinction_method SHELXL
_refine_ls_goodness_of_fit_ref 1.054
_refine_ls_hydrogen_treatment constr
_refine_ls_matrix_type full
_refine_ls_number_parameters 389
_refine_ls_number_reflns 5306
_refine_ls_number_restraints 0
_refine_ls_restrained_S_all 1.054
_refine_ls_R_factor_all 0.0701
_refine_ls_R_factor_gt 0.0551
_refine_ls_shift/su_max 0.000
_refine_ls_shift/su_mean 0.000
_refine_ls_structure_factor_coef Fsqd
_refine_ls_weighting_details 'calc w=1/[\s^2^(Fo^2^)+(0.0736P)^2^+0.3942P] where P=(Fo^2^+2Fc^2^)/3'
_refine_ls_weighting_scheme calc
_refine_ls_wR_factor_gt 0.1456
_refine_ls_wR_factor_ref 0.1553
_reflns_number_gt 4216
_reflns_number_total 5306
_reflns_threshold_expression >2sigma(I)
_cod_data_source_file ICA-2013-401-38-49-23.cif
_cod_data_source_block 14
_cod_original_cell_volume 1522.32(7)
_cod_original_sg_symbol_H-M P-1
_cod_database_code 1516995

loop_
_symmetry_equiv_pos_as_xyz
'x, y, z'
'-x, -y, -z'

loop_
_atom_site_label
_atom_site_type_symbol
_atom_site_fract_x
_atom_site_fract_y
_atom_site_fract_z
_atom_site_U_iso_or_equiv
_atom_site_adp_type
_atom_site_occupancy
_atom_site_symmetry_multiplicity
_atom_site_calc_flag
_atom_site_refinement_flags
_atom_site_disorder_assembly
_atom_site_disorder_group
N1 N 0.15254(15) 0.88171(14) 0.76917(8) 0.0447(4) Uani 1 1 d . A .
N2 N 0.23267(16) 0.74180(14) 0.64555(8) 0.0463(4) Uani 1 1 d . A .
O1 O -0.13674(15) 0.69096(16) 0.74205(8) 0.0697(4) Uani 1 1 d . A .
C1 C 0.26999(17) 0.95260(15) 0.73985(9) 0.0405(4) Uani 1 1 d . . .
C2 C 0.35021(18) 0.93573(17) 0.67216(10) 0.0472(4) Uani 1 1 d . . .
H2 H 0.4240 0.9993 0.6531 0.057 Uiso 1 1 calc . . .
C3 C 0.33630(19) 0.83776(17) 0.62879(9) 0.0460(4) Uani 1 1 d . . .
C4 C 0.4410(2) 0.8421(2) 0.56350(11) 0.0614(5) Uani 1 1 d . . .
H4 H 0.5153 0.9071 0.5528 0.074 Uiso 1 1 calc . . .
C5 C 0.4334(3) 0.7543(2) 0.51780(11) 0.0728(7) Uani 1 1 d . . .
H5 H 0.4990 0.7615 0.4741 0.087 Uiso 1 1 calc . . .
C6 C 0.3274(2) 0.6513(2) 0.53507(11) 0.0632(6) Uani 1 1 d . . .
C7 C 0.3142(3) 0.5529(3) 0.49174(14) 0.0863(8) Uani 1 1 d . . .
H7 H 0.3753 0.5566 0.4467 0.104 Uiso 1 1 calc . . .
C8 C 0.2147(3) 0.4532(3) 0.51424(17) 0.0928(9) Uani 1 1 d . . .
H8 H 0.2076 0.3883 0.4849 0.111 Uiso 1 1 calc . . .
C9 C 0.1234(3) 0.4467(2) 0.58042(15) 0.0788(7) Uani 1 1 d . . .
H9 H 0.0556 0.3768 0.5960 0.095 Uiso 1 1 calc . . .
C10 C 0.1313(2) 0.5414(2) 0.62326(12) 0.0631(5) Uani 1 1 d . . .
H10 H 0.0685 0.5357 0.6679 0.076 Uiso 1 1 calc . . .
C11 C 0.2320(2) 0.64732(18) 0.60148(10) 0.0524(5) Uani 1 1 d . . .
C12 C 0.32658(17) 1.05931(16) 0.77605(10) 0.0456(4) Uani 1 1 d . . .
C13 C 0.3292(2) 1.19240(19) 0.73135(14) 0.0681(6) Uani 1 1 d . . .
H13 H 0.2947 1.2148 0.6790 0.082 Uiso 1 1 calc . . .
C14 C 0.3823(3) 1.2921(2) 0.76352(18) 0.0849(8) Uani 1 1 d . . .
H14 H 0.3820 1.3819 0.7331 0.102 Uiso 1 1 calc . . .
C15 C 0.4355(2) 1.2606(2) 0.83948(17) 0.0751(7) Uani 1 1 d . . .
H15 H 0.4714 1.3286 0.8610 0.090 Uiso 1 1 calc . . .
C16 C 0.4360(2) 1.1304(2) 0.88366(13) 0.0654(5) Uani 1 1 d . . .
H16 H 0.4737 1.1083 0.9355 0.079 Uiso 1 1 calc . . .
C17 C 0.3810(2) 1.03045(18) 0.85222(11) 0.0546(5) Uani 1 1 d . . .
H17 H 0.3807 0.9413 0.8834 0.066 Uiso 1 1 calc . . .
C18 C 0.07576(18) 0.89255(16) 0.84000(9) 0.0420(4) Uani 1 1 d . . .
C19 C 0.1066(2) 0.79120(17) 0.90941(10) 0.0488(4) Uani 1 1 d . . .
C20 C 0.0144(2) 0.7869(2) 0.97513(11) 0.0609(5) Uani 1 1 d . . .
H20 H 0.0344 0.7195 1.0217 0.073 Uiso 1 1 calc . . .
C21 C -0.1052(3) 0.8790(2) 0.97345(12) 0.0684(6) Uani 1 1 d . . .
H21 H -0.1686 0.8729 1.0179 0.082 Uiso 1 1 calc . . .
C22 C -0.1318(2) 0.9800(2) 0.90651(12) 0.0640(5) Uani 1 1 d . . .
H22 H -0.2123 1.0443 0.9064 0.077 Uiso 1 1 calc . . .
C23 C -0.04314(19) 0.99041(18) 0.83861(10) 0.0498(4) Uani 1 1 d . . .
C24 C -0.2489(3) 0.6687(3) 0.68975(15) 0.0923(8) Uani 1 1 d . . .
H24A H -0.2052 0.6128 0.6560 0.111 Uiso 1 1 calc . . .
H24B H -0.2877 0.7549 0.6560 0.111 Uiso 1 1 calc . . .
C25 C -0.3734(3) 0.5989(3) 0.73907(19) 0.0984(9) Uani 1 1 d . . .
H25A H -0.3569 0.5006 0.7501 0.118 Uiso 1 1 calc . . .
H25B H -0.4726 0.6253 0.7137 0.118 Uiso 1 1 calc . . .
C26 C -0.3624(3) 0.6471(4) 0.8121(2) 0.1130(11) Uani 1 1 d . . .
H26A H -0.4203 0.7333 0.8069 0.136 Uiso 1 1 calc . . .
H26B H -0.4016 0.5808 0.8577 0.136 Uiso 1 1 calc . . .
C27 C -0.2011(3) 0.6632(4) 0.82100(16) 0.1072(10) Uani 1 1 d . . .
H27A H -0.1857 0.7382 0.8452 0.129 Uiso 1 1 calc . . .
H27B H -0.1530 0.5805 0.8543 0.129 Uiso 1 1 calc . . .
C191 C 0.2385(2) 0.6872(2) 0.91309(13) 0.0650(5) Uani 1 1 d . . .
H191 H 0.3080 0.7234 0.8686 0.078 Uiso 1 1 calc . . .
C192 C 0.3301(3) 0.6643(3) 0.98905(16) 0.1002(9) Uani 1 1 d . . .
H19A H 0.4118 0.5967 0.9892 0.150 Uiso 1 1 calc . . .
H19B H 0.2638 0.6333 1.0341 0.150 Uiso 1 1 calc . . .
H19C H 0.3730 0.7483 0.9921 0.150 Uiso 1 1 calc . . .
C193 C 0.1839(4) 0.5553(3) 0.9021(3) 0.1282(13) Uani 1 1 d . . .
H19D H 0.2695 0.4902 0.9066 0.192 Uiso 1 1 calc . . .
H19E H 0.1384 0.5702 0.8504 0.192 Uiso 1 1 calc . . .
H19F H 0.1087 0.5208 0.9424 0.192 Uiso 1 1 calc . . .
C231 C -0.0795(2) 1.1025(2) 0.76596(12) 0.0656(5) Uani 1 1 d . . .
H231 H 0.0033 1.1007 0.7271 0.079 Uiso 1 1 calc . . .
C232 C -0.0840(4) 1.2416(3) 0.78463(18) 0.1032(9) Uani 1 1 d . . .
H23A H -0.1069 1.3113 0.7369 0.155 Uiso 1 1 calc . . .
H23B H 0.0142 1.2561 0.8047 0.155 Uiso 1 1 calc . . .
H23C H -0.1621 1.2453 0.8240 0.155 Uiso 1 1 calc . . .
C233 C -0.2287(3) 1.0794(3) 0.72838(15) 0.0968(9) Uani 1 1 d . . .
H23D H -0.2491 1.1520 0.6817 0.145 Uiso 1 1 calc . . .
H23E H -0.3116 1.0777 0.7659 0.145 Uiso 1 1 calc . . .
H23F H -0.2199 0.9939 0.7138 0.145 Uiso 1 1 calc . . .
Li1 Li 0.0745(9) 0.7388(8) 0.7259(5) 0.0512(17) Uani 0.50 1 d P A .
Li1A Li 0.0438(7) 0.8016(7) 0.6960(4) 0.0392(14) Uani 0.50 1 d P . .
O2 O -0.0474(3) 0.9322(2) 0.59294(14) 0.0546(6) Uani 0.50 1 d P A -1
C28 C 0.0001(14) 1.0658(10) 0.5642(4) 0.0668(19) Uani 0.50 1 d P A -1
H28A H 0.0700 1.0887 0.6015 0.080 Uiso 0.50 1 calc P B -1
H28B H -0.0878 1.1306 0.5564 0.080 Uiso 0.50 1 calc P C -1
C29 C 0.080(3) 1.0683(14) 0.4861(11) 0.090(5) Uani 0.50 1 d P A -1
H29A H 0.0545 1.1527 0.4469 0.108 Uiso 0.50 1 calc P D -1
H29B H 0.1910 1.0586 0.4928 0.108 Uiso 0.50 1 calc P E -1
C30 C 0.0222(15) 0.9508(12) 0.4618(5) 0.082(3) Uani 0.50 1 d P A -1
H30A H -0.0299 0.9806 0.4110 0.098 Uiso 0.50 1 calc P F -1
H30B H 0.1062 0.8865 0.4570 0.098 Uiso 0.50 1 calc P G -1
C31 C -0.084(2) 0.8887(14) 0.5237(8) 0.068(3) Uani 0.50 1 d P A -1
H31A H -0.1888 0.9172 0.5075 0.082 Uiso 0.50 1 calc P H -1
H31B H -0.0726 0.7901 0.5343 0.082 Uiso 0.50 1 calc P I -1

loop_
_atom_site_aniso_label
_atom_site_aniso_U_11
_atom_site_aniso_U_22
_atom_site_aniso_U_33
_atom_site_aniso_U_23
_atom_site_aniso_U_13
_atom_site_aniso_U_12
N1 0.0367(7) 0.0580(8) 0.0436(8) -0.0197(6) 0.0083(6) -0.0099(6)
N2 0.0438(8) 0.0523(8) 0.0420(7) -0.0122(6) 0.0028(6) 0.0065(6)
O1 0.0522(8) 0.1000(11) 0.0644(8) -0.0293(7) 0.0142(6) -0.0345(7)
C1 0.0322(8) 0.0420(8) 0.0447(9) -0.0061(7) 0.0012(7) -0.0001(6)
C2 0.0378(9) 0.0494(9) 0.0500(10) -0.0048(7) 0.0104(7) -0.0027(7)
C3 0.0417(9) 0.0514(9) 0.0392(9) -0.0036(7) 0.0073(7) 0.0094(7)
C4 0.0567(11) 0.0677(12) 0.0515(11) -0.0028(9) 0.0178(9) 0.0111(9)
C5 0.0738(14) 0.0917(15) 0.0471(11) -0.0140(10) 0.0172(10) 0.0270(12)
C6 0.0633(12) 0.0750(13) 0.0511(11) -0.0217(10) -0.0037(9) 0.0276(11)
C7 0.0859(17) 0.113(2) 0.0703(14) -0.0502(14) -0.0120(13) 0.0399(16)
C8 0.0912(19) 0.106(2) 0.0999(19) -0.0661(17) -0.0352(16) 0.0361(16)
C9 0.0770(15) 0.0753(14) 0.0939(17) -0.0413(13) -0.0301(13) 0.0171(12)
C10 0.0617(12) 0.0644(12) 0.0667(12) -0.0246(10) -0.0123(10) 0.0089(10)
C11 0.0518(10) 0.0595(11) 0.0454(9) -0.0164(8) -0.0093(8) 0.0212(9)
C12 0.0307(8) 0.0444(9) 0.0612(11) -0.0122(7) 0.0069(7) -0.0031(6)
C13 0.0569(12) 0.0485(11) 0.0935(15) -0.0062(10) -0.0166(11) -0.0045(9)
C14 0.0679(14) 0.0412(11) 0.142(2) -0.0136(12) -0.0203(15) -0.0070(9)
C15 0.0534(12) 0.0654(14) 0.119(2) -0.0456(13) -0.0009(13) -0.0090(10)
C16 0.0595(12) 0.0745(14) 0.0711(13) -0.0323(11) 0.0116(10) -0.0194(10)
C17 0.0543(11) 0.0549(10) 0.0565(11) -0.0157(8) 0.0089(9) -0.0138(8)
C18 0.0365(8) 0.0505(9) 0.0438(9) -0.0193(7) 0.0081(7) -0.0117(7)
C19 0.0482(10) 0.0522(10) 0.0491(10) -0.0173(8) 0.0072(8) -0.0093(8)
C20 0.0701(13) 0.0648(12) 0.0476(10) -0.0127(9) 0.0136(9) -0.0126(10)
C21 0.0671(13) 0.0870(15) 0.0557(12) -0.0267(11) 0.0271(10) -0.0104(11)
C22 0.0514(11) 0.0769(13) 0.0687(13) -0.0300(11) 0.0167(9) 0.0029(9)
C23 0.0399(9) 0.0596(10) 0.0524(10) -0.0190(8) 0.0059(7) -0.0037(8)
C24 0.0744(16) 0.127(2) 0.0779(16) -0.0241(15) -0.0076(13) -0.0380(15)
C25 0.0639(15) 0.0919(18) 0.121(2) 0.0146(16) -0.0242(15) -0.0316(13)
C26 0.0673(17) 0.144(3) 0.112(2) -0.001(2) 0.0348(16) -0.0248(17)
C27 0.093(2) 0.163(3) 0.0767(17) -0.0414(17) 0.0320(15) -0.0630(19)
C191 0.0655(13) 0.0562(11) 0.0698(13) -0.0105(9) 0.0098(10) 0.0021(9)
C192 0.098(2) 0.1006(19) 0.0840(17) 0.0056(14) -0.0120(15) 0.0260(16)
C193 0.114(2) 0.0726(17) 0.213(4) -0.067(2) 0.021(2) 0.0064(16)
C231 0.0484(11) 0.0785(14) 0.0644(12) -0.0102(10) 0.0053(9) 0.0106(9)
C232 0.117(2) 0.0667(15) 0.114(2) -0.0043(14) 0.0153(18) 0.0167(14)
C233 0.0573(14) 0.146(2) 0.0781(16) -0.0137(16) -0.0076(12) 0.0135(15)
Li1 0.052(4) 0.052(4) 0.051(4) -0.016(3) 0.010(3) -0.009(3)
Li1A 0.031(3) 0.046(4) 0.043(4) -0.017(3) 0.006(3) -0.006(3)
O2 0.0549(15) 0.0601(15) 0.0455(14) -0.0071(12) 0.0023(11) -0.0035(11)
C28 0.078(4) 0.063(3) 0.056(5) -0.008(4) -0.007(4) -0.001(2)
C29 0.076(5) 0.101(11) 0.077(5) 0.009(6) -0.001(4) -0.006(8)
C30 0.099(7) 0.100(6) 0.043(5) -0.016(4) -0.002(4) 0.027(5)
C31 0.074(5) 0.072(6) 0.063(6) -0.024(5) -0.023(5) 0.002(5)

loop_
_atom_type_symbol
_atom_type_description
_atom_type_scat_dispersion_real
_atom_type_scat_dispersion_imag
_atom_type_scat_source
C C 0.0033 0.0016 'International Tables Vol C Tables 4.2.6.8 and 6.1.1.4'
H H 0.0000 0.0000 'International Tables Vol C Tables 4.2.6.8 and 6.1.1.4'
N N 0.0061 0.0033 'International Tables Vol C Tables 4.2.6.8 and 6.1.1.4'
O O 0.0106 0.0060 'International Tables Vol C Tables 4.2.6.8 and 6.1.1.4'
Li Li -0.0003 0.0001 'International Tables Vol C Tables 4.2.6.8 and 6.1.1.4'

loop_
_geom_angle_atom_site_label_1
_geom_angle_atom_site_label_2
_geom_angle_atom_site_label_3
_geom_angle
C1 N1 C18 123.43(13)
C1 N1 Li1 124.0(2)
C18 N1 Li1 112.4(2)
C1 N1 Li1A 116.3(2)
C18 N1 Li1A 117.7(2)
Li1 N1 Li1A 22.3(2)
C3 N2 C11 119.12(15)
C3 N2 Li1 122.2(2)
C11 N2 Li1 118.6(3)
C3 N2 Li1A 112.4(2)
C11 N2 Li1A 122.5(2)
Li1 N2 Li1A 22.1(2)
C24 O1 C27 108.37(18)
C24 O1 Li1 132.1(3)
C27 O1 Li1 119.4(3)
C24 O1 Li1A 118.6(2)
C27 O1 Li1A 130.0(2)
Li1 O1 Li1A 21.9(2)
N1 C1 C2 122.92(15)
N1 C1 C12 121.79(14)
C2 C1 C12 115.28(14)
C1 C2 C3 129.70(15)
N2 C3 C2 123.51(14)
N2 C3 C4 119.43(16)
C2 C3 C4 117.06(17)
C5 C4 C3 121.0(2)
C4 C5 C6 120.54(18)
C7 C6 C11 119.1(2)
C7 C6 C5 124.4(2)
C11 C6 C5 116.45(18)
C8 C7 C6 121.0(2)
C7 C8 C9 120.2(2)
C10 C9 C8 120.5(3)
C9 C10 C11 121.1(2)
N2 C11 C10 118.67(16)
N2 C11 C6 123.27(19)
C10 C11 C6 118.06(18)
C17 C12 C13 117.83(17)
C17 C12 C1 122.45(15)
C13 C12 C1 119.69(16)
C14 C13 C12 120.5(2)
C15 C14 C13 120.4(2)
C16 C15 C14 119.84(19)
C15 C16 C17 120.1(2)
C12 C17 C16 121.33(18)
C23 C18 C19 120.20(15)
C23 C18 N1 120.92(15)
C19 C18 N1 118.26(14)
C20 C19 C18 118.91(16)
C20 C19 C191 120.03(17)
C18 C19 C191 121.06(15)
C21 C20 C19 121.28(18)
C22 C21 C20 119.57(17)
C21 C22 C23 121.99(18)
C22 C23 C18 117.98(17)
C22 C23 C231 119.71(16)
C18 C23 C231 122.29(15)
O1 C24 C25 107.0(2)
C24 C25 C26 102.3(2)
C27 C26 C25 105.0(2)
O1 C27 C26 106.0(2)
C193 C191 C19 111.3(2)
C193 C191 C192 110.9(2)
C19 C191 C192 112.32(18)
C23 C231 C233 111.01(19)
C23 C231 C232 111.38(18)
C233 C231 C232 111.3(2)
Li1A Li1 O1 85.8(9)
Li1A Li1 N2 82.6(8)
O1 Li1 N2 137.6(4)
Li1A Li1 N1 79.1(9)
O1 Li1 N1 120.7(4)
N2 Li1 N1 96.9(3)
Li1 Li1A N1 78.6(9)
Li1 Li1A N2 75.3(8)
N1 Li1A N2 95.2(3)
Li1 Li1A O1 72.3(8)
N1 Li1A O1 116.0(3)
N2 Li1A O1 128.3(4)
Li1 Li1A O2 162.6(10)
N1 Li1A O2 117.9(4)
N2 Li1A O2 96.5(3)
O1 Li1A O2 102.7(3)
C28 O2 C31 105.0(6)
C28 O2 Li1A 122.1(4)
C31 O2 Li1A 123.5(6)
O2 C28 C29 105.6(8)
C30 C29 C28 104.3(14)
C31 C30 C29 105.9(13)
O2 C31 C30 107.1(11)

loop_
_geom_bond_atom_site_label_1
_geom_bond_atom_site_label_2
_geom_bond_distance
N1 C1 1.315(2)
N1 C18 1.4263(19)
N1 Li1 1.964(7)
N1 Li1A 1.967(6)
N2 C3 1.349(2)
N2 C11 1.379(2)
N2 Li1 1.956(7)
N2 Li1A 2.006(6)
O1 C24 1.421(3)
O1 C27 1.450(3)
O1 Li1 1.942(8)
O1 Li1A 2.033(6)
C1 C2 1.410(2)
C1 C12 1.501(2)
C2 C3 1.411(2)
C3 C4 1.447(2)
C4 C5 1.348(3)
C5 C6 1.415(3)
C6 C7 1.413(3)
C6 C11 1.415(3)
C7 C8 1.357(4)
C8 C9 1.387(4)
C9 C10 1.370(3)
C10 C11 1.408(3)
C12 C17 1.380(3)
C12 C13 1.393(3)
C13 C14 1.386(3)
C14 C15 1.372(4)
C15 C16 1.365(3)
C16 C17 1.386(3)
C18 C23 1.406(2)
C18 C19 1.407(2)
C19 C20 1.388(2)
C19 C191 1.523(3)
C20 C21 1.371(3)
C21 C22 1.371(3)
C22 C23 1.394(2)
C23 C231 1.512(3)
C24 C25 1.480(4)
C25 C26 1.486(4)
C26 C27 1.451(4)
C191 C193 1.513(4)
C191 C192 1.528(4)
C231 C233 1.533(3)
C231 C232 1.536(4)
Li1 Li1A 0.761(7)
Li1A O2 2.104(8)
O2 C28 1.416(11)
O2 C31 1.437(13)
C28 C29 1.52(3)
C29 C30 1.49(2)
C30 C31 1.46(2)
